data_1577322
loop_
_publ_author_name
'Njoku, Sara'
'Perez Mellor, Ariel F.'
'Brazard, Johanna'
'Giuffrida, Simone G.'
'Dudziak, Wojciech'
'Besnard, C\'eline'
'B\"urgi, Thomas'
'Adachi, Takuji B. M.'
'Szweda, R\'o\.za'

_publ_section_title
;
 Stereocontrol as a tool for shaping abiotic, sequence-defined
 oligourethanes
;
_journal_name_full 'Polymer Chemistry'
_journal_paper_doi 10.1039/D6PY00299D
_journal_year 2026
_chemical_absolute_configuration rmad
_chemical_formula_moiety 'C20 H38 N4 O9'
_chemical_formula_sum 'C20 H38 N4 O9'
_chemical_formula_weight 478.54
_space_group_crystal_system triclinic
_space_group_IT_number 1
_space_group_name_Hall 'P 1'
_space_group_name_H-M_alt 'P 1'
_atom_sites_solution_hydrogens mixed
_atom_sites_solution_primary dual
_atom_sites_solution_secondary difmap
_audit_creation_method SHELXL-2018/3
_audit_update_record
;
2025-05-27 deposited with the CCDC.	2026-05-06 downloaded from the CCDC.
;
_cell_angle_alpha 81.81(4)
_cell_angle_beta 86.81(4)
_cell_angle_gamma 89.58(3)
_cell_formula_units_Z 2
_cell_length_a 5.8915(13)
_cell_length_b 11.084(9)
_cell_length_c 19.509(1)
_cell_measurement_reflns_used 5357
_cell_measurement_temperature 250(2)
_cell_measurement_theta_max 70.2030
_cell_measurement_theta_min 2.2640
_cell_volume 1259.0(11)
_computing_cell_refinement 'CrysAlisPro 1.171.41.80a (Rigaku OD, 2020)'
_computing_data_collection 'CrysAlisPro 1.171.41.80a (Rigaku OD, 2020)'
_computing_data_reduction 'CrysAlisPro 1.171.41.80a (Rigaku OD, 2020)'
_computing_publication_material 'PLATON (Spek, 2009)'
_computing_structure_refinement 'SHELXL-2014/7 (Sheldrick, 2015)'
_computing_structure_solution 'SHELXT-2014/7 (Sheldrick, 2015)'
_diffrn_ambient_environment N~2~
_diffrn_ambient_temperature 250(2)
_diffrn_detector 'Hybrid Pixel Array Detector'
_diffrn_detector_area_resol_mean 10.0000
_diffrn_detector_type 'HyPix-Arc 150'
_diffrn_measured_fraction_theta_full 0.991
_diffrn_measured_fraction_theta_max 0.990
_diffrn_measurement_device 'four-circle diffractometer'
_diffrn_measurement_device_type 'XtaLAB Synergy R, DW system, HyPix-Arc 150'
_diffrn_measurement_method '\w scans'
_diffrn_radiation_monochromator mirror
_diffrn_radiation_probe x-ray
_diffrn_radiation_type 'Cu K\a'
_diffrn_radiation_wavelength 1.54184
_diffrn_reflns_av_R_equivalents 0.0406
_diffrn_reflns_Laue_measured_fraction_full 0.991
_diffrn_reflns_Laue_measured_fraction_max 0.990
_diffrn_reflns_limit_h_max 6
_diffrn_reflns_limit_h_min -7
_diffrn_reflns_limit_k_max 13
_diffrn_reflns_limit_k_min -13
_diffrn_reflns_limit_l_max 22
_diffrn_reflns_limit_l_min -23
_diffrn_reflns_number 14329
_diffrn_reflns_point_group_measured_fraction_full 0.706
_diffrn_reflns_point_group_measured_fraction_max 0.705
_diffrn_reflns_theta_full 67.684
_diffrn_reflns_theta_max 67.989
_diffrn_reflns_theta_min 2.292
_diffrn_source 'Rotating-anode X-ray tube'
_diffrn_source_type 'Rigaku (Cu) X-ray Source'
_exptl_absorpt_coefficient_mu 0.833
_exptl_absorpt_correction_T_max 1.00000
_exptl_absorpt_correction_T_min 0.75356
_exptl_absorpt_correction_type multi-scan
_exptl_absorpt_process_details
;
CrysAlisPro 1.171.42.94a (Rigaku Oxford Diffraction, 2023)
Empirical absorption correction using spherical harmonics,
implemented in SCALE3 ABSPACK scaling algorithm.
;
_exptl_crystal_colour colourless
_exptl_crystal_density_diffrn 1.244
_exptl_crystal_description needles
_exptl_crystal_F_000 502
_exptl_crystal_size_max 0.340
_exptl_crystal_size_mid 0.050
_exptl_crystal_size_min 0.030
_refine_diff_density_max 0.550
_refine_diff_density_min -0.357
_refine_diff_density_rms 0.069
_refine_ls_abs_structure_details
;
 Classical Flack method preferred over Parsons because s.u. lower.
;
_refine_ls_abs_structure_Flack -0.1(3)
_refine_ls_extinction_method none
_refine_ls_goodness_of_fit_ref 0.998
_refine_ls_hydrogen_treatment constr
_refine_ls_matrix_type full
_refine_ls_number_parameters 647
_refine_ls_number_reflns 6454
_refine_ls_number_restraints 78
_refine_ls_restrained_S_all 0.999
_refine_ls_R_factor_all 0.0864
_refine_ls_R_factor_gt 0.0705
_refine_ls_shift/su_max 0.001
_refine_ls_shift/su_mean 0.000
_refine_ls_structure_factor_coef Fsqd
_refine_ls_weighting_details 'w=1/[\s^2^(Fo^2^)+(0.1478P)^2^] where P=(Fo^2^+2Fc^2^)/3'
_refine_ls_weighting_scheme calc
_refine_ls_wR_factor_gt 0.1915
_refine_ls_wR_factor_ref 0.2026
_reflns_Friedel_coverage 0.425
_reflns_Friedel_fraction_full 0.421
_reflns_Friedel_fraction_max 0.420
_reflns_number_gt 4987
_reflns_number_total 6454
_reflns_threshold_expression 'I > 2\s(I)'
_cod_data_source_file d6py00299d2.cif
_cod_data_source_block WD_Boc-SRSS-250final
_cod_original_cell_volume 1259(3)
_cod_database_code 1577322
_shelx_shelxl_version_number 2018/3
_shelx_space_group_comment
;
The symmetry employed for this shelxl refinement is uniquely defined
by the following loop, which should always be used as a source of
symmetry information in preference to the above space-group names.
They are only intended as comments.
;
_shelx_estimated_absorpt_t_min 0.765
_shelx_estimated_absorpt_t_max 0.975

loop_
_space_group_symop_operation_xyz
'x, y, z'

loop_
_atom_site_label
_atom_site_type_symbol
_atom_site_fract_x
_atom_site_fract_y
_atom_site_fract_z
_atom_site_U_iso_or_equiv
_atom_site_adp_type
_atom_site_occupancy
_atom_site_site_symmetry_order
_atom_site_calc_flag
_atom_site_refinement_flags_posn
_atom_site_refinement_flags_adp
_atom_site_refinement_flags_occupancy
_atom_site_disorder_assembly
_atom_site_disorder_group
OB1A O 1.1845(8) 0.6189(4) 0.8161(2) 0.0497(11) Uani 1 1 d . . . . .
OB2A O 0.9023(10) 0.7285(6) 0.8619(3) 0.0756(17) Uani 1 1 d . . . . .
O11A O 0.6861(8) 0.7756(4) 0.6376(2) 0.0467(11) Uani 1 1 d . . . . .
O12A O 0.3618(8) 0.6616(5) 0.6516(2) 0.0516(11) Uani 1 1 d . . . . .
O21A O 0.2773(8) 0.7212(4) 0.4396(2) 0.0489(11) Uani 1 1 d . . . . .
O22A O -0.0511(8) 0.8203(5) 0.4649(2) 0.0497(11) Uani 1 1 d . . . . .
O31A O -0.1554(9) 0.8763(5) 0.2530(3) 0.0609(14) Uani 1 1 d . . . . .
O32A O -0.5055(11) 0.7945(7) 0.2589(3) 0.089(2) Uani 1 1 d . . . . .
N1A N 1.0130(10) 0.7617(5) 0.7478(3) 0.0466(13) Uani 1 1 d . . . . .
H1A H 1.103739 0.737462 0.715817 0.056 Uiso 1 1 calc R U . . .
N2A N 0.5921(9) 0.6715(5) 0.5541(3) 0.0431(12) Uani 1 1 d . . . . .
H2A H 0.710754 0.706409 0.531273 0.052 Uiso 1 1 calc R U . . .
N3A N 0.1597(9) 0.8749(5) 0.3651(3) 0.0416(12) Uani 1 1 d . . . . .
H3A H 0.282032 0.859911 0.340639 0.050 Uiso 1 1 calc R U . . .
N4A N -0.2636(13) 0.7861(7) 0.1673(4) 0.073(2) Uani 1 1 d . . . . .
H4A H -0.126331 0.805481 0.150947 0.087 Uiso 1 1 calc R U . . .
CB1A C 1.2330(13) 0.5387(7) 0.8795(4) 0.0547(17) Uani 1 1 d . . . . .
CB2A C 1.4172(15) 0.4571(9) 0.8564(5) 0.074(2) Uani 1 1 d . . . . .
HB2A H 1.361003 0.411569 0.821940 0.110 Uiso 1 1 calc R U . . .
HB2B H 1.463309 0.400883 0.895949 0.110 Uiso 1 1 calc R U . . .
HB2C H 1.546679 0.506079 0.836409 0.110 Uiso 1 1 calc R U . . .
CB3A C 1.321(2) 0.6114(11) 0.9313(5) 0.095(4) Uani 1 1 d . . . . .
HB3A H 1.449198 0.660378 0.910338 0.142 Uiso 1 1 calc R U . . .
HB3B H 1.369370 0.556576 0.971142 0.142 Uiso 1 1 calc R U . . .
HB3C H 1.201737 0.664276 0.946118 0.142 Uiso 1 1 calc R U . . .
CB4A C 1.0244(17) 0.4621(11) 0.9065(6) 0.103(4) Uani 1 1 d . . . . .
HB4A H 0.909316 0.513495 0.925068 0.154 Uiso 1 1 calc R U . . .
HB4B H 1.066860 0.398126 0.942846 0.154 Uiso 1 1 calc R U . . .
HB4C H 0.964304 0.425848 0.868891 0.154 Uiso 1 1 calc R U . . .
CB5A C 1.0207(11) 0.7061(7) 0.8129(4) 0.0484(16) Uani 1 1 d . . . . .
C11A C 0.8560(12) 0.8626(6) 0.7286(4) 0.0496(16) Uani 1 1 d . . . . .
H11A H 0.816298 0.900388 0.770748 0.060 Uiso 1 1 calc R U . . .
C12A C 0.9633(16) 0.9581(8) 0.6756(5) 0.072(2) Uani 1 1 d . . . . .
H12A H 1.007455 0.922823 0.634077 0.108 Uiso 1 1 calc R U . . .
H12B H 1.096746 0.990102 0.693744 0.108 Uiso 1 1 calc R U . . .
H12C H 0.855539 1.023533 0.664306 0.108 Uiso 1 1 calc R U . . .
C13A C 0.6372(11) 0.8157(7) 0.7037(3) 0.0507(16) Uani 1 1 d . . . . .
H13A H 0.576494 0.747788 0.737291 0.061 Uiso 1 1 calc R U . . .
H13B H 0.523162 0.880705 0.699368 0.061 Uiso 1 1 calc R U . . .
C14A C 0.5325(10) 0.6992(6) 0.6165(3) 0.0404(14) Uani 1 1 d . . . . .
C21A C 0.4630(10) 0.5840(6) 0.5230(3) 0.0419(14) Uani 1 1 d . . . . .
H21A H 0.433019 0.512463 0.558910 0.050 Uiso 1 1 calc R U . . .
C22A C 0.6042(13) 0.5411(7) 0.4647(4) 0.0558(18) Uani 1 1 d . . . . .
H22A H 0.519604 0.480963 0.444981 0.084 Uiso 1 1 calc R U . . .
H22B H 0.743674 0.504925 0.482257 0.084 Uiso 1 1 calc R U . . .
H22C H 0.640547 0.609870 0.429232 0.084 Uiso 1 1 calc R U . . .
C23A C 0.2340(11) 0.6344(7) 0.5002(3) 0.0480(16) Uani 1 1 d . . . . .
H23A H 0.136916 0.568615 0.489883 0.058 Uiso 1 1 calc R U . . .
H23B H 0.156804 0.673643 0.536977 0.058 Uiso 1 1 calc R U . . .
C24A C 0.1135(10) 0.8080(6) 0.4248(3) 0.0379(13) Uani 1 1 d . . . . .
C31A C 0.0108(11) 0.9745(7) 0.3383(4) 0.0476(15) Uani 1 1 d . . . . .
H31A H -0.027788 1.022323 0.376517 0.057 Uiso 1 1 calc R U . . .
C32A C 0.1388(14) 1.0583(7) 0.2805(4) 0.0600(19) Uani 1 1 d . . . . .
H32A H 0.176183 1.014156 0.241908 0.090 Uiso 1 1 calc R U . . .
H32B H 0.277580 1.086380 0.297680 0.090 Uiso 1 1 calc R U . . .
H32C H 0.044158 1.127861 0.265189 0.090 Uiso 1 1 calc R U . . .
C33A C -0.2102(12) 0.9283(7) 0.3150(4) 0.0515(16) Uani 1 1 d . . . . .
H33A H -0.279049 0.866734 0.351012 0.062 Uiso 1 1 calc R U . . .
H33B H -0.318078 0.995629 0.305738 0.062 Uiso 1 1 calc R U . . .
C34A C -0.3254(12) 0.8190(7) 0.2284(4) 0.0550(17) Uani 1 1 d . . . . .
C41A C -0.401(2) 0.7208(11) 0.1247(5) 0.103(4) Uani 1 1 d D . . . .
HDAA H -0.446044 0.643813 0.154471 0.123 Uiso 0.54(2) 1 calc R U P A 2
HDBA H -0.505265 0.657548 0.149695 0.123 Uiso 0.46(2) 1 calc R U P A 1
C43A C -0.240(3) 0.6814(19) 0.0637(8) 0.137(5) Uani 1 1 d D . . . .
HDCA H -0.095306 0.648781 0.080766 0.164 Uiso 0.54(2) 1 calc R U P A 2
HDDA H -0.313236 0.620609 0.040416 0.164 Uiso 0.54(2) 1 calc R U P A 2
HDEA H -0.308057 0.610915 0.047515 0.164 Uiso 0.46(2) 1 calc R U P A 1
HDFA H -0.234245 0.748254 0.024906 0.164 Uiso 0.46(2) 1 calc R U P A 1
OD1A O -0.208(4) 0.794(2) 0.0188(15) 0.190(12) Uani 0.54(2) 1 d D . P A 2
HDGA H -0.096776 0.774607 -0.025489 0.285 Uiso 0.54(2) 1 d R U P A 2
CD1A C -0.626(3) 0.787(2) 0.1070(12) 0.115(9) Uani 0.54(2) 1 d D . P A 2
HDHA H -0.595110 0.871442 0.088913 0.173 Uiso 0.54(2) 1 calc R U P A 2
HDIA H -0.726007 0.782097 0.148470 0.173 Uiso 0.54(2) 1 calc R U P A 2
HDJA H -0.698573 0.747999 0.072308 0.173 Uiso 0.54(2) 1 calc R U P A 2
OD2A O -0.016(4) 0.651(2) 0.0811(12) 0.155(11) Uani 0.46(2) 1 d D . P A 1
HDKA H 0.030615 0.594766 0.060368 0.233 Uiso 0.46(2) 1 calc R U P A 1
CD2A C -0.511(12) 0.824(4) 0.076(2) 0.27(4) Uani 0.46(2) 1 d D . P A 1
HDLA H -0.460118 0.804266 0.030846 0.408 Uiso 0.46(2) 1 d R U P A 1
HDMA H -0.430978 0.895836 0.085116 0.408 Uiso 0.46(2) 1 d R U P A 1
HDNA H -0.673088 0.839856 0.077026 0.408 Uiso 0.46(2) 1 d R U P A 1
OB1B O -0.2059(8) 0.2787(5) 0.1739(2) 0.0531(12) Uani 1 1 d . . . . .
OB2B O 0.0612(9) 0.4178(5) 0.1264(3) 0.0629(14) Uani 1 1 d . . . . .
O11B O 0.2949(7) 0.3457(5) 0.3519(2) 0.0492(11) Uani 1 1 d . . . . .
O12B O 0.6211(8) 0.2381(4) 0.3374(2) 0.0483(10) Uani 1 1 d . . . . .
O21B O 0.7091(7) 0.1953(5) 0.5496(2) 0.0449(11) Uani 1 1 d . . . . .
O22B O 1.0336(8) 0.3037(4) 0.5239(2) 0.0463(10) Uani 1 1 d . . . . .
O31B O 1.1418(8) 0.2532(5) 0.7353(2) 0.0536(12) Uani 1 1 d . . . . .
O32B O 1.5020(10) 0.1822(6) 0.7320(3) 0.0807(19) Uani 1 1 d . . . . .
N1B N -0.0346(9) 0.3880(5) 0.2413(3) 0.0471(13) Uani 1 1 d . . . . .
H1B H -0.124508 0.347850 0.273328 0.057 Uiso 1 1 calc R U . . .
N2B N 0.3894(9) 0.2007(5) 0.4354(3) 0.0375(11) Uani 1 1 d . . . . .
H2B H 0.269760 0.224296 0.458114 0.045 Uiso 1 1 calc R U . . .
N3B N 0.8244(9) 0.3095(5) 0.6247(3) 0.0416(12) Uani 1 1 d . . . . .
H3B H 0.703404 0.282591 0.649609 0.050 Uiso 1 1 calc R U . . .
N4B N 1.2543(13) 0.1199(6) 0.8216(3) 0.0636(17) Uani 1 1 d . . . . .
H4B H 1.114826 0.124583 0.838137 0.076 Uiso 1 1 calc R U . . .
CB1B C -0.2611(12) 0.2366(7) 0.1083(4) 0.0538(17) Uani 1 1 d . . . . .
CB2B C -0.0478(15) 0.1826(10) 0.0748(5) 0.083(3) Uani 1 1 d . . . . .
HB2D H 0.062040 0.246973 0.059648 0.124 Uiso 1 1 calc R U . . .
HB2E H -0.089712 0.145396 0.035220 0.124 Uiso 1 1 calc R U . . .
HB2F H 0.018446 0.121453 0.108464 0.124 Uiso 1 1 calc R U . . .
CB3B C -0.4400(15) 0.1401(9) 0.1336(5) 0.075(2) Uani 1 1 d . . . . .
HB3D H -0.373994 0.075858 0.165459 0.112 Uiso 1 1 calc R U . . .
HB3E H -0.493912 0.106152 0.094354 0.112 Uiso 1 1 calc R U . . .
HB3F H -0.566216 0.176739 0.157239 0.112 Uiso 1 1 calc R U . . .
CB4B C -0.3586(15) 0.3394(9) 0.0605(4) 0.072(2) Uani 1 1 d . . . . .
HB4D H -0.478501 0.378671 0.085354 0.108 Uiso 1 1 calc R U . . .
HB4E H -0.420466 0.307837 0.021565 0.108 Uiso 1 1 calc R U . . .
HB4F H -0.239988 0.398157 0.043696 0.108 Uiso 1 1 calc R U . . .
CB5B C -0.0464(11) 0.3667(7) 0.1760(3) 0.0460(15) Uani 1 1 d . . . . .
C11B C 0.1237(12) 0.4763(6) 0.2610(4) 0.0494(16) Uani 1 1 d . . . . .
H11B H 0.162220 0.535412 0.219020 0.059 Uiso 1 1 calc R U . . .
C12B C 0.0067(15) 0.5482(8) 0.3152(5) 0.071(2) Uani 1 1 d . . . . .
H12D H -0.128847 0.587472 0.296571 0.107 Uiso 1 1 calc R U . . .
H12E H 0.110242 0.609508 0.326024 0.107 Uiso 1 1 calc R U . . .
H12F H -0.035072 0.492742 0.357005 0.107 Uiso 1 1 calc R U . . .
C13B C 0.3440(12) 0.4187(7) 0.2854(3) 0.0517(16) Uani 1 1 d . . . . .
H13C H 0.407077 0.367533 0.251949 0.062 Uiso 1 1 calc R U . . .
H13D H 0.455382 0.482024 0.289713 0.062 Uiso 1 1 calc R U . . .
C14B C 0.4497(11) 0.2587(6) 0.3731(3) 0.0417(14) Uani 1 1 d . . . . .
C21B C 0.5237(10) 0.0962(6) 0.4667(3) 0.0388(13) Uani 1 1 d . . . . .
H21B H 0.555759 0.042924 0.430620 0.047 Uiso 1 1 calc R U . . .
C22B C 0.3830(13) 0.0227(7) 0.5257(4) 0.0544(17) Uani 1 1 d . . . . .
H22D H 0.352782 0.071785 0.562534 0.082 Uiso 1 1 calc R U . . .
H22E H 0.466179 -0.049912 0.543332 0.082 Uiso 1 1 calc R U . . .
H22F H 0.240282 -0.000612 0.508755 0.082 Uiso 1 1 calc R U . . .
C23B C 0.7492(11) 0.1358(7) 0.4891(3) 0.0467(16) Uani 1 1 d . . . . .
H23C H 0.847553 0.064715 0.499945 0.056 Uiso 1 1 calc R U . . .
H23D H 0.825185 0.191913 0.451658 0.056 Uiso 1 1 calc R U . . .
C24B C 0.8709(10) 0.2712(6) 0.5634(3) 0.0390(13) Uani 1 1 d . . . . .
C31B C 0.9741(11) 0.3960(6) 0.6503(4) 0.0445(14) Uani 1 1 d . . . . .
H31B H 1.013268 0.461256 0.611412 0.053 Uiso 1 1 calc R U . . .
C32B C 0.8470(14) 0.4537(6) 0.7062(4) 0.0578(19) Uani 1 1 d . . . . .
H32D H 0.714145 0.495646 0.687399 0.087 Uiso 1 1 calc R U . . .
H32E H 0.945091 0.511592 0.723015 0.087 Uiso 1 1 calc R U . . .
H32F H 0.799628 0.391075 0.744105 0.087 Uiso 1 1 calc R U . . .
C33B C 1.1952(11) 0.3358(7) 0.6741(4) 0.0498(16) Uani 1 1 d . . . . .
H33C H 1.264586 0.292172 0.637925 0.060 Uiso 1 1 calc R U . . .
H33D H 1.302897 0.397565 0.683546 0.060 Uiso 1 1 calc R U . . .
C34B C 1.3159(12) 0.1836(7) 0.7609(4) 0.0531(17) Uani 1 1 d . . . . .
C41B C 1.418(2) 0.0410(8) 0.8620(4) 0.094(3) Uani 1 1 d D . . . .
HDAB H 1.511879 0.010670 0.824440 0.113 Uiso 0.54(2) 1 calc R U P A 2
HDBB H 1.556093 0.024486 0.833647 0.113 Uiso 0.46(2) 1 calc R U P A 1
C43B C 1.297(3) -0.0767(12) 0.8962(10) 0.189(8) Uani 1 1 d D . . . .
HDCB H 1.215201 -0.117323 0.863610 0.227 Uiso 0.54(2) 1 calc R U P A 2
HDDB H 1.398338 -0.134245 0.922604 0.227 Uiso 0.54(2) 1 calc R U P A 2
HDEB H 1.304023 -0.135639 0.863167 0.227 Uiso 0.46(2) 1 calc R U P A 1
HDFB H 1.380637 -0.111624 0.936464 0.227 Uiso 0.46(2) 1 calc R U P A 1
OD1B O 1.152(6) -0.011(2) 0.9391(16) 0.196(14) Uani 0.54(2) 1 d D U P A 2
HDGB H 1.020468 -0.054918 0.944479 0.294 Uiso 0.54(2) 1 d R U P A 2
CD1B C 1.598(7) 0.107(2) 0.897(2) 0.23(3) Uani 0.54(2) 1 d D U P A 2
HDHB H 1.624361 0.188214 0.872656 0.343 Uiso 0.54(2) 1 d R U P A 2
HDIB H 1.741421 0.063434 0.901266 0.343 Uiso 0.54(2) 1 d R U P A 2
HDJB H 1.530761 0.112154 0.943377 0.343 Uiso 0.54(2) 1 d R U P A 2
OD2B O 1.064(4) -0.061(3) 0.9185(17) 0.193(17) Uani 0.46(2) 1 d D U P A 1
HDKB H 0.980115 -0.064444 0.885993 0.290 Uiso 0.46(2) 1 d R U P A 1
CD2B C 1.468(8) 0.111(5) 0.918(3) 0.17(2) Uani 0.46(2) 1 d . . P A 1
HDLB H 1.568557 0.179463 0.901809 0.253 Uiso 0.46(2) 1 d R U P A 1
HDMB H 1.533127 0.059963 0.956390 0.253 Uiso 0.46(2) 1 d R U P A 1
HDNB H 1.321307 0.141613 0.933249 0.253 Uiso 0.46(2) 1 d R U P A 1

loop_
_atom_site_aniso_label
_atom_site_aniso_U_11
_atom_site_aniso_U_22
_atom_site_aniso_U_33
_atom_site_aniso_U_23
_atom_site_aniso_U_13
_atom_site_aniso_U_12
OB1A 0.050(3) 0.057(3) 0.040(2) 0.002(2) -0.0066(19) 0.011(2)
OB2A 0.065(3) 0.107(5) 0.055(3) -0.011(3) -0.007(3) 0.034(3)
O11A 0.039(2) 0.062(3) 0.040(2) -0.007(2) -0.0113(18) -0.003(2)
O12A 0.040(2) 0.063(3) 0.050(3) -0.003(2) 0.0001(19) -0.009(2)
O21A 0.044(2) 0.055(3) 0.042(2) 0.012(2) -0.0058(19) 0.006(2)
O22A 0.038(2) 0.060(3) 0.051(3) -0.004(2) -0.001(2) 0.001(2)
O31A 0.053(3) 0.076(4) 0.062(3) -0.031(3) -0.015(2) 0.002(2)
O32A 0.064(4) 0.127(6) 0.083(4) -0.037(4) -0.003(3) -0.029(4)
N1A 0.047(3) 0.055(3) 0.039(3) -0.007(2) -0.014(2) 0.007(2)
N2A 0.042(3) 0.047(3) 0.040(3) -0.002(2) -0.007(2) -0.003(2)
N3A 0.032(3) 0.049(3) 0.044(3) -0.003(2) -0.010(2) 0.002(2)
N4A 0.065(4) 0.089(5) 0.071(4) -0.031(4) -0.010(3) -0.011(4)
CB1A 0.059(4) 0.062(4) 0.041(3) 0.002(3) -0.012(3) 0.009(3)
CB2A 0.066(5) 0.086(6) 0.070(5) -0.006(4) -0.024(4) 0.027(4)
CB3A 0.100(7) 0.117(9) 0.079(6) -0.039(6) -0.057(6) 0.041(7)
CB4A 0.086(7) 0.106(8) 0.097(7) 0.045(6) 0.007(6) 0.003(6)
CB5A 0.037(3) 0.062(4) 0.048(4) -0.010(3) -0.008(3) 0.006(3)
C11A 0.047(4) 0.048(4) 0.055(4) -0.009(3) -0.010(3) 0.008(3)
C12A 0.080(6) 0.045(4) 0.090(6) 0.009(4) -0.029(5) -0.007(4)
C13A 0.039(3) 0.069(5) 0.046(3) -0.012(3) -0.012(3) 0.007(3)
C14A 0.030(3) 0.053(4) 0.036(3) 0.001(3) -0.011(2) 0.003(3)
C21A 0.039(3) 0.046(4) 0.039(3) 0.005(3) -0.013(2) -0.002(3)
C22A 0.051(4) 0.061(5) 0.058(4) -0.016(4) -0.011(3) 0.005(3)
C23A 0.035(3) 0.060(4) 0.046(3) 0.008(3) -0.015(3) -0.002(3)
C24A 0.036(3) 0.036(3) 0.042(3) -0.005(3) -0.010(3) -0.002(2)
C31A 0.041(3) 0.050(4) 0.053(4) -0.009(3) -0.009(3) 0.007(3)
C32A 0.066(5) 0.049(4) 0.064(4) 0.005(3) -0.020(4) -0.002(3)
C33A 0.044(4) 0.057(4) 0.057(4) -0.012(3) -0.015(3) 0.009(3)
C34A 0.048(4) 0.056(4) 0.062(4) -0.006(3) -0.018(3) 0.002(3)
C41A 0.127(9) 0.122(9) 0.071(6) -0.046(6) -0.030(6) -0.004(7)
C43A 0.140(12) 0.174(16) 0.108(10) -0.062(11) 0.002(9) -0.039(11)
OD1A 0.163(19) 0.17(2) 0.23(3) 0.02(2) -0.068(18) -0.031(18)
CD1A 0.062(9) 0.21(3) 0.082(16) -0.050(15) -0.021(9) -0.031(10)
OD2A 0.20(3) 0.16(2) 0.123(17) -0.066(16) -0.032(17) 0.062(19)
CD2A 0.48(9) 0.25(5) 0.13(3) -0.11(3) -0.17(4) 0.18(6)
OB1B 0.051(3) 0.068(3) 0.040(2) -0.002(2) -0.010(2) -0.012(2)
OB2B 0.055(3) 0.085(4) 0.045(3) -0.001(2) 0.001(2) -0.017(3)
O11B 0.039(2) 0.065(3) 0.041(2) 0.000(2) -0.0065(19) 0.011(2)
O12B 0.040(2) 0.059(3) 0.046(2) -0.007(2) -0.0002(19) 0.008(2)
O21B 0.034(2) 0.066(3) 0.038(2) -0.015(2) -0.0075(17) -0.006(2)
O22B 0.039(2) 0.052(3) 0.047(2) -0.007(2) 0.0031(19) -0.0036(19)
O31B 0.045(3) 0.061(3) 0.050(3) 0.009(2) -0.008(2) -0.002(2)
O32B 0.051(3) 0.102(5) 0.079(4) 0.018(3) 0.003(3) 0.016(3)
N1B 0.042(3) 0.060(4) 0.036(3) 0.006(2) -0.009(2) -0.007(3)
N2B 0.036(3) 0.041(3) 0.035(3) -0.005(2) -0.005(2) 0.008(2)
N3B 0.038(3) 0.050(3) 0.037(3) -0.008(2) -0.010(2) -0.003(2)
N4B 0.076(4) 0.063(4) 0.047(3) 0.008(3) -0.003(3) 0.011(3)
CB1B 0.048(4) 0.071(5) 0.043(3) -0.004(3) -0.014(3) -0.004(3)
CB2B 0.061(5) 0.116(8) 0.081(6) -0.046(6) -0.017(4) 0.018(5)
CB3B 0.066(5) 0.076(6) 0.083(6) -0.007(5) -0.024(4) -0.019(4)
CB4B 0.070(5) 0.090(6) 0.052(4) 0.008(4) -0.025(4) 0.001(4)
CB5B 0.035(3) 0.060(4) 0.040(3) 0.004(3) -0.007(3) 0.006(3)
C11B 0.051(4) 0.046(4) 0.052(4) -0.002(3) -0.021(3) 0.003(3)
C12B 0.067(5) 0.066(5) 0.087(6) -0.025(4) -0.029(4) 0.018(4)
C13B 0.046(4) 0.060(4) 0.046(4) 0.002(3) -0.005(3) 0.001(3)
C14B 0.037(3) 0.052(4) 0.038(3) -0.008(3) -0.012(2) -0.003(3)
C21B 0.037(3) 0.038(3) 0.045(3) -0.012(3) -0.011(2) 0.006(2)
C22B 0.058(4) 0.047(4) 0.057(4) 0.003(3) -0.014(3) 0.003(3)
C23B 0.033(3) 0.067(4) 0.043(3) -0.016(3) -0.010(2) 0.011(3)
C24B 0.035(3) 0.043(3) 0.038(3) 0.002(3) -0.009(2) 0.007(3)
C31B 0.039(3) 0.040(3) 0.055(4) -0.006(3) -0.010(3) -0.003(3)
C32B 0.076(5) 0.037(3) 0.066(4) -0.018(3) -0.026(4) 0.008(3)
C33B 0.034(3) 0.061(4) 0.053(4) 0.001(3) -0.012(3) -0.008(3)
C34B 0.052(4) 0.056(4) 0.052(4) -0.005(3) -0.013(3) -0.001(3)
C41B 0.157(9) 0.068(6) 0.054(5) 0.003(4) -0.018(5) 0.047(6)
C43B 0.25(2) 0.082(9) 0.22(2) 0.031(10) -0.096(15) 0.007(9)
OD1B 0.19(2) 0.087(14) 0.27(3) 0.080(17) 0.017(19) 0.000(15)
CD1B 0.18(4) 0.16(2) 0.32(5) 0.11(3) -0.19(4) -0.01(2)
OD2B 0.25(4) 0.15(3) 0.16(2) 0.00(2) 0.10(3) -0.10(2)
CD2B 0.16(4) 0.18(3) 0.19(3) -0.07(2) -0.12(3) 0.02(3)

loop_
_atom_type_symbol
_atom_type_description
_atom_type_scat_dispersion_real
_atom_type_scat_dispersion_imag
_atom_type_scat_source
C C 0.0181 0.0091 'International Tables Vol C Tables 4.2.6.8 and 6.1.1.4'
H H 0.0000 0.0000 'International Tables Vol C Tables 4.2.6.8 and 6.1.1.4'
N N 0.0311 0.0180 'International Tables Vol C Tables 4.2.6.8 and 6.1.1.4'
O O 0.0492 0.0322 'International Tables Vol C Tables 4.2.6.8 and 6.1.1.4'

loop_
_geom_angle_atom_site_label_1
_geom_angle_atom_site_label_2
_geom_angle_atom_site_label_3
_geom_angle
_geom_angle_site_symmetry_1
_geom_angle_site_symmetry_3
_geom_angle_publ_flag
CB5A OB1A CB1A 123.6(5) . . ?
C14A O11A C13A 117.0(5) . . ?
C24A O21A C23A 116.5(5) . . ?
C34A O31A C33A 115.8(6) . . ?
CB5A N1A C11A 121.9(6) . . ?
CB5A N1A H1A 119.0 . . ?
C11A N1A H1A 119.0 . . ?
C14A N2A C21A 121.3(5) . . ?
C14A N2A H2A 119.3 . . ?
C21A N2A H2A 119.3 . . ?
C24A N3A C31A 121.5(5) . . ?
C24A N3A H3A 119.3 . . ?
C31A N3A H3A 119.3 . . ?
C34A N4A C41A 126.9(8) . . ?
C34A N4A H4A 116.5 . . ?
C41A N4A H4A 116.5 . . ?
OB1A CB1A CB3A 110.0(7) . . ?
OB1A CB1A CB2A 103.6(6) . . ?
CB3A CB1A CB2A 109.6(7) . . ?
OB1A CB1A CB4A 110.3(6) . . ?
CB3A CB1A CB4A 113.6(8) . . ?
CB2A CB1A CB4A 109.2(8) . . ?
CB1A CB2A HB2A 109.5 . . ?
CB1A CB2A HB2B 109.5 . . ?
HB2A CB2A HB2B 109.5 . . ?
CB1A CB2A HB2C 109.5 . . ?
HB2A CB2A HB2C 109.5 . . ?
HB2B CB2A HB2C 109.5 . . ?
CB1A CB3A HB3A 109.5 . . ?
CB1A CB3A HB3B 109.5 . . ?
HB3A CB3A HB3B 109.5 . . ?
CB1A CB3A HB3C 109.5 . . ?
HB3A CB3A HB3C 109.5 . . ?
HB3B CB3A HB3C 109.5 . . ?
CB1A CB4A HB4A 109.5 . . ?
CB1A CB4A HB4B 109.5 . . ?
HB4A CB4A HB4B 109.5 . . ?
CB1A CB4A HB4C 109.5 . . ?
HB4A CB4A HB4C 109.5 . . ?
HB4B CB4A HB4C 109.5 . . ?
OB2A CB5A N1A 126.1(7) . . ?
OB2A CB5A OB1A 124.4(6) . . ?
N1A CB5A OB1A 109.5(6) . . ?
N1A C11A C12A 111.6(6) . . ?
N1A C11A C13A 110.6(6) . . ?
C12A C11A C13A 111.0(6) . . ?
N1A C11A H11A 107.8 . . ?
C12A C11A H11A 107.8 . . ?
C13A C11A H11A 107.8 . . ?
C11A C12A H12A 109.5 . . ?
C11A C12A H12B 109.5 . . ?
H12A C12A H12B 109.5 . . ?
C11A C12A H12C 109.5 . . ?
H12A C12A H12C 109.5 . . ?
H12B C12A H12C 109.5 . . ?
O11A C13A C11A 108.7(5) . . ?
O11A C13A H13A 109.9 . . ?
C11A C13A H13A 109.9 . . ?
O11A C13A H13B 109.9 . . ?
C11A C13A H13B 109.9 . . ?
H13A C13A H13B 108.3 . . ?
O12A C14A N2A 125.1(6) . . ?
O12A C14A O11A 123.5(6) . . ?
N2A C14A O11A 111.5(5) . . ?
N2A C21A C22A 109.6(5) . . ?
N2A C21A C23A 112.2(6) . . ?
C22A C21A C23A 112.3(5) . . ?
N2A C21A H21A 107.5 . . ?
C22A C21A H21A 107.5 . . ?
C23A C21A H21A 107.5 . . ?
C21A C22A H22A 109.5 . . ?
C21A C22A H22B 109.5 . . ?
H22A C22A H22B 109.5 . . ?
C21A C22A H22C 109.5 . . ?
H22A C22A H22C 109.5 . . ?
H22B C22A H22C 109.5 . . ?
O21A C23A C21A 107.1(5) . . ?
O21A C23A H23A 110.3 . . ?
C21A C23A H23A 110.3 . . ?
O21A C23A H23B 110.3 . . ?
C21A C23A H23B 110.3 . . ?
H23A C23A H23B 108.5 . . ?
O22A C24A N3A 126.0(6) . . ?
O22A C24A O21A 122.6(6) . . ?
N3A C24A O21A 111.4(5) . . ?
N3A C31A C33A 112.1(6) . . ?
N3A C31A C32A 109.4(5) . . ?
C33A C31A C32A 112.1(6) . . ?
N3A C31A H31A 107.7 . . ?
C33A C31A H31A 107.7 . . ?
C32A C31A H31A 107.7 . . ?
C31A C32A H32A 109.5 . . ?
C31A C32A H32B 109.5 . . ?
H32A C32A H32B 109.5 . . ?
C31A C32A H32C 109.5 . . ?
H32A C32A H32C 109.5 . . ?
H32B C32A H32C 109.5 . . ?
O31A C33A C31A 107.0(6) . . ?
O31A C33A H33A 110.3 . . ?
C31A C33A H33A 110.3 . . ?
O31A C33A H33B 110.3 . . ?
C31A C33A H33B 110.3 . . ?
H33A C33A H33B 108.6 . . ?
O32A C34A N4A 124.3(7) . . ?
O32A C34A O31A 124.8(7) . . ?
N4A C34A O31A 110.8(7) . . ?
N4A C41A CD1A 112.6(11) . . ?
N4A C41A CD2A 103(2) . . ?
N4A C41A C43A 108.0(10) . . ?
CD1A C41A C43A 119.1(13) . . ?
CD2A C41A C43A 93(2) . . ?
N4A C41A HDAA 105.4 . . ?
CD1A C41A HDAA 105.4 . . ?
C43A C41A HDAA 105.4 . . ?
N4A C41A HDBA 116.6 . . ?
CD2A C41A HDBA 116.6 . . ?
C43A C41A HDBA 116.6 . . ?
OD2A C43A C41A 115.3(15) . . ?
OD1A C43A C41A 102(2) . . ?
OD1A C43A HDCA 111.4 . . ?
C41A C43A HDCA 111.4 . . ?
OD1A C43A HDDA 111.4 . . ?
C41A C43A HDDA 111.4 . . ?
HDCA C43A HDDA 109.2 . . ?
OD2A C43A HDEA 108.5 . . ?
C41A C43A HDEA 108.5 . . ?
OD2A C43A HDFA 108.5 . . ?
C41A C43A HDFA 108.5 . . ?
HDEA C43A HDFA 107.5 . . ?
C43A OD1A HDGA 106.7 . . ?
C41A CD1A HDHA 109.5 . . ?
C41A CD1A HDIA 109.5 . . ?
HDHA CD1A HDIA 109.5 . . ?
C41A CD1A HDJA 109.5 . . ?
HDHA CD1A HDJA 109.5 . . ?
HDIA CD1A HDJA 109.5 . . ?
C43A OD2A HDKA 109.5 . . ?
C41A CD2A HDLA 101.6 . . ?
C41A CD2A HDMA 102.8 . . ?
HDLA CD2A HDMA 109.5 . . ?
C41A CD2A HDNA 123.3 . . ?
HDLA CD2A HDNA 109.5 . . ?
HDMA CD2A HDNA 109.5 . . ?
CB5B OB1B CB1B 121.9(5) . . ?
C14B O11B C13B 116.8(5) . . ?
C24B O21B C23B 117.0(5) . . ?
C34B O31B C33B 115.8(5) . . ?
CB5B N1B C11B 122.5(5) . . ?
CB5B N1B H1B 118.8 . . ?
C11B N1B H1B 118.8 . . ?
C14B N2B C21B 120.4(5) . . ?
C14B N2B H2B 119.8 . . ?
C21B N2B H2B 119.8 . . ?
C24B N3B C31B 121.0(5) . . ?
C24B N3B H3B 119.5 . . ?
C31B N3B H3B 119.5 . . ?
C34B N4B C41B 121.4(8) . . ?
C34B N4B H4B 119.3 . . ?
C41B N4B H4B 119.3 . . ?
OB1B CB1B CB4B 110.1(6) . . ?
OB1B CB1B CB3B 101.4(6) . . ?
CB4B CB1B CB3B 111.0(7) . . ?
OB1B CB1B CB2B 110.0(6) . . ?
CB4B CB1B CB2B 111.7(7) . . ?
CB3B CB1B CB2B 112.1(8) . . ?
CB1B CB2B HB2D 109.5 . . ?
CB1B CB2B HB2E 109.5 . . ?
HB2D CB2B HB2E 109.5 . . ?
CB1B CB2B HB2F 109.5 . . ?
HB2D CB2B HB2F 109.5 . . ?
HB2E CB2B HB2F 109.5 . . ?
CB1B CB3B HB3D 109.5 . . ?
CB1B CB3B HB3E 109.5 . . ?
HB3D CB3B HB3E 109.5 . . ?
CB1B CB3B HB3F 109.5 . . ?
HB3D CB3B HB3F 109.5 . . ?
HB3E CB3B HB3F 109.5 . . ?
CB1B CB4B HB4D 109.5 . . ?
CB1B CB4B HB4E 109.5 . . ?
HB4D CB4B HB4E 109.5 . . ?
CB1B CB4B HB4F 109.5 . . ?
HB4D CB4B HB4F 109.5 . . ?
HB4E CB4B HB4F 109.5 . . ?
OB2B CB5B N1B 126.1(7) . . ?
OB2B CB5B OB1B 124.9(6) . . ?
N1B CB5B OB1B 109.0(5) . . ?
N1B C11B C13B 112.8(6) . . ?
N1B C11B C12B 110.1(6) . . ?
C13B C11B C12B 112.0(6) . . ?
N1B C11B H11B 107.2 . . ?
C13B C11B H11B 107.2 . . ?
C12B C11B H11B 107.2 . . ?
C11B C12B H12D 109.5 . . ?
C11B C12B H12E 109.5 . . ?
H12D C12B H12E 109.5 . . ?
C11B C12B H12F 109.5 . . ?
H12D C12B H12F 109.5 . . ?
H12E C12B H12F 109.5 . . ?
O11B C13B C11B 107.7(5) . . ?
O11B C13B H13C 110.2 . . ?
C11B C13B H13C 110.2 . . ?
O11B C13B H13D 110.2 . . ?
C11B C13B H13D 110.2 . . ?
H13C C13B H13D 108.5 . . ?
O12B C14B N2B 125.9(6) . . ?
O12B C14B O11B 123.0(6) . . ?
N2B C14B O11B 111.1(5) . . ?
N2B C21B C23B 111.9(5) . . ?
N2B C21B C22B 109.6(5) . . ?
C23B C21B C22B 112.5(5) . . ?
N2B C21B H21B 107.5 . . ?
C23B C21B H21B 107.5 . . ?
C22B C21B H21B 107.5 . . ?
C21B C22B H22D 109.5 . . ?
C21B C22B H22E 109.5 . . ?
H22D C22B H22E 109.5 . . ?
C21B C22B H22F 109.5 . . ?
H22D C22B H22F 109.5 . . ?
H22E C22B H22F 109.5 . . ?
O21B C23B C21B 108.7(5) . . ?
O21B C23B H23C 110.0 . . ?
C21B C23B H23C 110.0 . . ?
O21B C23B H23D 110.0 . . ?
C21B C23B H23D 110.0 . . ?
H23C C23B H23D 108.3 . . ?
O22B C24B N3B 125.1(6) . . ?
O22B C24B O21B 124.0(6) . . ?
N3B C24B O21B 110.8(5) . . ?
N3B C31B C32B 109.2(5) . . ?
N3B C31B C33B 111.6(6) . . ?
C32B C31B C33B 112.9(6) . . ?
N3B C31B H31B 107.7 . . ?
C32B C31B H31B 107.7 . . ?
C33B C31B H31B 107.7 . . ?
C31B C32B H32D 109.5 . . ?
C31B C32B H32E 109.5 . . ?
H32D C32B H32E 109.5 . . ?
C31B C32B H32F 109.5 . . ?
H32D C32B H32F 109.5 . . ?
H32E C32B H32F 109.5 . . ?
O31B C33B C31B 107.5(5) . . ?
O31B C33B H33C 110.2 . . ?
C31B C33B H33C 110.2 . . ?
O31B C33B H33D 110.2 . . ?
C31B C33B H33D 110.2 . . ?
H33C C33B H33D 108.5 . . ?
O32B C34B N4B 125.3(7) . . ?
O32B C34B O31B 123.9(7) . . ?
N4B C34B O31B 110.8(6) . . ?
CD2B C41B N4B 103.0(19) . . ?
CD2B C41B C43B 107(2) . . ?
N4B C41B C43B 109.4(10) . . ?
N4B C41B CD1B 116.2(12) . . ?
C43B C41B CD1B 123.5(17) . . ?
N4B C41B HDAB 101.1 . . ?
C43B C41B HDAB 101.1 . . ?
CD1B C41B HDAB 101.1 . . ?
CD2B C41B HDBB 112.3 . . ?
N4B C41B HDBB 112.3 . . ?
C43B C41B HDBB 112.3 . . ?
OD1B C43B C41B 91.9(15) . . ?
OD2B C43B C41B 114.4(15) . . ?
OD1B C43B HDCB 113.3 . . ?
C41B C43B HDCB 113.3 . . ?
OD1B C43B HDDB 113.3 . . ?
C41B C43B HDDB 113.3 . . ?
HDCB C43B HDDB 110.6 . . ?
OD2B C43B HDEB 108.7 . . ?
C41B C43B HDEB 108.7 . . ?
OD2B C43B HDFB 108.7 . . ?
C41B C43B HDFB 108.7 . . ?
HDEB C43B HDFB 107.6 . . ?
C43B OD1B HDGB 103.9 . . ?
C41B CD1B HDHB 110.1 . . ?
C41B CD1B HDIB 113.6 . . ?
HDHB CD1B HDIB 109.5 . . ?
C41B CD1B HDJB 104.6 . . ?
HDHB CD1B HDJB 109.5 . . ?
HDIB CD1B HDJB 109.5 . . ?
C43B OD2B HDKB 110.2 . . ?
C41B CD2B HDLB 112.1 . . ?
C41B CD2B HDMB 111.3 . . ?
HDLB CD2B HDMB 109.5 . . ?
C41B CD2B HDNB 104.9 . . ?
HDLB CD2B HDNB 109.5 . . ?
HDMB CD2B HDNB 109.5 . . ?

loop_
_geom_bond_atom_site_label_1
_geom_bond_atom_site_label_2
_geom_bond_distance
_geom_bond_site_symmetry_2
_geom_bond_publ_flag
OB1A CB5A 1.358(8) . ?
OB1A CB1A 1.457(8) . ?
OB2A CB5A 1.206(8) . ?
O11A C14A 1.363(8) . ?
O11A C13A 1.437(8) . ?
O12A C14A 1.225(8) . ?
O21A C24A 1.371(8) . ?
O21A C23A 1.426(8) . ?
O22A C24A 1.231(8) . ?
O31A C34A 1.336(9) . ?
O31A C33A 1.433(8) . ?
O32A C34A 1.201(9) . ?
N1A CB5A 1.332(9) . ?
N1A C11A 1.466(8) . ?
N1A H1A 0.8700 . ?
N2A C14A 1.325(8) . ?
N2A C21A 1.455(9) . ?
N2A H2A 0.8700 . ?
N3A C24A 1.305(8) . ?
N3A C31A 1.460(9) . ?
N3A H3A 0.8700 . ?
N4A C34A 1.325(10) . ?
N4A C41A 1.459(12) . ?
N4A H4A 0.8700 . ?
CB1A CB3A 1.495(13) . ?
CB1A CB2A 1.499(11) . ?
CB1A CB4A 1.525(12) . ?
CB2A HB2A 0.9700 . ?
CB2A HB2B 0.9700 . ?
CB2A HB2C 0.9700 . ?
CB3A HB3A 0.9700 . ?
CB3A HB3B 0.9700 . ?
CB3A HB3C 0.9700 . ?
CB4A HB4A 0.9700 . ?
CB4A HB4B 0.9700 . ?
CB4A HB4C 0.9700 . ?
C11A C12A 1.489(10) . ?
C11A C13A 1.523(10) . ?
C11A H11A 0.9900 . ?
C12A H12A 0.9700 . ?
C12A H12B 0.9700 . ?
C12A H12C 0.9700 . ?
C13A H13A 0.9800 . ?
C13A H13B 0.9800 . ?
C21A C22A 1.502(10) . ?
C21A C23A 1.522(9) . ?
C21A H21A 0.9900 . ?
C22A H22A 0.9700 . ?
C22A H22B 0.9700 . ?
C22A H22C 0.9700 . ?
C23A H23A 0.9800 . ?
C23A H23B 0.9800 . ?
C31A C33A 1.519(10) . ?
C31A C32A 1.524(10) . ?
C31A H31A 0.9900 . ?
C32A H32A 0.9700 . ?
C32A H32B 0.9700 . ?
C32A H32C 0.9700 . ?
C33A H33A 0.9800 . ?
C33A H33B 0.9800 . ?
C41A CD1A 1.540(4) . ?
C41A CD2A 1.540(3) . ?
C41A C43A 1.590(17) . ?
C41A HDAA 0.9900 . ?
C41A HDBA 0.9900 . ?
C43A OD2A 1.408(12) . ?
C43A OD1A 1.425(12) . ?
C43A HDCA 0.9800 . ?
C43A HDDA 0.9800 . ?
C43A HDEA 0.9800 . ?
C43A HDFA 0.9800 . ?
OD1A HDGA 1.1004 . ?
CD1A HDHA 0.9700 . ?
CD1A HDIA 0.9700 . ?
CD1A HDJA 0.9700 . ?
OD2A HDKA 0.8300 . ?
CD2A HDLA 0.9701 . ?
CD2A HDMA 0.9703 . ?
CD2A HDNA 0.9702 . ?
OB1B CB5B 1.365(8) . ?
OB1B CB1B 1.477(8) . ?
OB2B CB5B 1.200(8) . ?
O11B C14B 1.359(8) . ?
O11B C13B 1.444(8) . ?
O12B C14B 1.233(8) . ?
O21B C24B 1.339(8) . ?
O21B C23B 1.439(7) . ?
O22B C24B 1.219(7) . ?
O31B C34B 1.353(9) . ?
O31B C33B 1.420(8) . ?
O32B C34B 1.205(9) . ?
N1B CB5B 1.334(8) . ?
N1B C11B 1.462(8) . ?
N1B H1B 0.8700 . ?
N2B C14B 1.323(8) . ?
N2B C21B 1.476(8) . ?
N2B H2B 0.8700 . ?
N3B C24B 1.338(8) . ?
N3B C31B 1.466(8) . ?
N3B H3B 0.8700 . ?
N4B C34B 1.324(9) . ?
N4B C41B 1.480(11) . ?
N4B H4B 0.8700 . ?
CB1B CB4B 1.498(11) . ?
CB1B CB3B 1.518(11) . ?
CB1B CB2B 1.541(12) . ?
CB2B HB2D 0.9700 . ?
CB2B HB2E 0.9700 . ?
CB2B HB2F 0.9700 . ?
CB3B HB3D 0.9700 . ?
CB3B HB3E 0.9700 . ?
CB3B HB3F 0.9700 . ?
CB4B HB4D 0.9700 . ?
CB4B HB4E 0.9700 . ?
CB4B HB4F 0.9700 . ?
C11B C13B 1.512(10) . ?
C11B C12B 1.542(11) . ?
C11B H11B 0.9900 . ?
C12B H12D 0.9700 . ?
C12B H12E 0.9700 . ?
C12B H12F 0.9700 . ?
C13B H13C 0.9800 . ?
C13B H13D 0.9800 . ?
C21B C23B 1.509(9) . ?
C21B C22B 1.521(9) . ?
C21B H21B 0.9900 . ?
C22B H22D 0.9700 . ?
C22B H22E 0.9700 . ?
C22B H22F 0.9700 . ?
C23B H23C 0.9800 . ?
C23B H23D 0.9800 . ?
C31B C32B 1.502(10) . ?
C31B C33B 1.524(10) . ?
C31B H31B 0.9900 . ?
C32B H32D 0.9700 . ?
C32B H32E 0.9700 . ?
C32B H32F 0.9700 . ?
C33B H33C 0.9800 . ?
C33B H33D 0.9800 . ?
C41B CD2B 1.47(4) . ?
C41B C43B 1.538(3) . ?
C41B CD1B 1.539(3) . ?
C41B HDAB 0.9900 . ?
C41B HDBB 0.9900 . ?
C43B OD1B 1.430(11) . ?
C43B OD2B 1.439(12) . ?
C43B HDCB 0.9800 . ?
C43B HDDB 0.9800 . ?
C43B HDEB 0.9800 . ?
C43B HDFB 0.9800 . ?
OD1B HDGB 0.9082 . ?
CD1B HDHB 0.9701 . ?
CD1B HDIB 0.9701 . ?
CD1B HDJB 0.9702 . ?
OD2B HDKB 0.8300 . ?
CD2B HDLB 0.9702 . ?
CD2B HDMB 0.9700 . ?
CD2B HDNB 0.9702 . ?

loop_
_geom_hbond_atom_site_label_D
_geom_hbond_atom_site_label_H
_geom_hbond_atom_site_label_A
_geom_hbond_distance_DH
_geom_hbond_distance_HA
_geom_hbond_distance_DA
_geom_hbond_angle_DHA
_geom_hbond_site_symmetry_A
_geom_hbond_publ_flag
N1B H1B O12B 0.87 2.16 3.022(8) 169.6 1_455 yes
N2B H2B O22B 0.87 2.11 2.967(7) 167.0 1_455 yes
N3B H3B O32B 0.87 2.13 2.956(8) 158.9 1_455 yes
N1A H1A O12A 0.87 2.16 3.019(8) 169.8 1_655 yes
N2A H2A O22A 0.87 2.14 2.999(8) 167.3 1_655 yes
N3A H3A O32A 0.87 2.17 3.003(9) 159.1 1_655 yes
OD1A^b HDGA^b OB2A 1.10 2.33 3.27(3) 143.3 1_454 yes
OD2A^a HDKA^a OB2B 0.83 2.20 2.66(3) 114.8 . yes
OD1B^b HDGB^b OD1A^b 0.91 2.42 3.21(3) 146.1 1_646 yes
OD2B^a HDKB^a OB2A 0.83 2.46 2.91(4) 115.2 1_545 yes

loop_
_geom_torsion_atom_site_label_1
_geom_torsion_atom_site_label_2
_geom_torsion_atom_site_label_3
_geom_torsion_atom_site_label_4
_geom_torsion
_geom_torsion_site_symmetry_1
_geom_torsion_site_symmetry_2
_geom_torsion_site_symmetry_3
_geom_torsion_site_symmetry_4
_geom_torsion_publ_flag
CB5A OB1A CB1A CB3A -65.0(9) . . . . ?
CB5A OB1A CB1A CB2A 177.9(7) . . . . ?
CB5A OB1A CB1A CB4A 61.1(10) . . . . ?
C11A N1A CB5A OB2A 1.6(11) . . . . ?
C11A N1A CB5A OB1A -178.3(5) . . . . ?
CB1A OB1A CB5A OB2A 1.9(11) . . . . ?
CB1A OB1A CB5A N1A -178.2(6) . . . . ?
CB5A N1A C11A C12A 141.8(7) . . . . ?
CB5A N1A C11A C13A -94.1(7) . . . . ?
C14A O11A C13A C11A 161.3(5) . . . . ?
N1A C11A C13A O11A -70.1(7) . . . . ?
C12A C11A C13A O11A 54.3(8) . . . . ?
C21A N2A C14A O12A -4.6(10) . . . . ?
C21A N2A C14A O11A 175.3(5) . . . . ?
C13A O11A C14A O12A -2.0(9) . . . . ?
C13A O11A C14A N2A 178.1(5) . . . . ?
C14A N2A C21A C22A -162.3(6) . . . . ?
C14A N2A C21A C23A 72.1(7) . . . . ?
C24A O21A C23A C21A -157.0(5) . . . . ?
N2A C21A C23A O21A 73.4(7) . . . . ?
C22A C21A C23A O21A -50.7(8) . . . . ?
C31A N3A C24A O22A -1.1(10) . . . . ?
C31A N3A C24A O21A -179.4(5) . . . . ?
C23A O21A C24A O22A 7.7(9) . . . . ?
C23A O21A C24A N3A -173.8(5) . . . . ?
C24A N3A C31A C33A -71.9(8) . . . . ?
C24A N3A C31A C32A 163.1(6) . . . . ?
C34A O31A C33A C31A 173.3(6) . . . . ?
N3A C31A C33A O31A -70.8(7) . . . . ?
C32A C31A C33A O31A 52.7(8) . . . . ?
C41A N4A C34A O32A 3.2(15) . . . . ?
C41A N4A C34A O31A 179.4(9) . . . . ?
C33A O31A C34A O32A -10.6(12) . . . . ?
C33A O31A C34A N4A 173.2(6) . . . . ?
C34A N4A C41A CD1A 56.7(17) . . . . ?
C34A N4A C41A CD2A 93(3) . . . . ?
C34A N4A C41A C43A -169.8(12) . . . . ?
N4A C41A C43A OD2A 34(2) . . . . ?
CD2A C41A C43A OD2A 139(3) . . . . ?
N4A C41A C43A OD1A -75.2(16) . . . . ?
CD1A C41A C43A OD1A 55(2) . . . . ?
CB5B OB1B CB1B CB4B -63.2(8) . . . . ?
CB5B OB1B CB1B CB3B 179.2(6) . . . . ?
CB5B OB1B CB1B CB2B 60.3(9) . . . . ?
C11B N1B CB5B OB2B -2.6(11) . . . . ?
C11B N1B CB5B OB1B 178.9(5) . . . . ?
CB1B OB1B CB5B OB2B 0.4(10) . . . . ?
CB1B OB1B CB5B N1B 178.9(6) . . . . ?
CB5B N1B C11B C13B -94.4(7) . . . . ?
CB5B N1B C11B C12B 139.6(7) . . . . ?
C14B O11B C13B C11B 160.8(5) . . . . ?
N1B C11B C13B O11B -70.4(7) . . . . ?
C12B C11B C13B O11B 54.5(8) . . . . ?
C21B N2B C14B O12B -3.9(9) . . . . ?
C21B N2B C14B O11B 175.4(5) . . . . ?
C13B O11B C14B O12B -2.6(9) . . . . ?
C13B O11B C14B N2B 178.1(5) . . . . ?
C14B N2B C21B C23B 72.2(7) . . . . ?
C14B N2B C21B C22B -162.3(5) . . . . ?
C24B O21B C23B C21B -158.2(5) . . . . ?
N2B C21B C23B O21B 72.1(7) . . . . ?
C22B C21B C23B O21B -51.9(7) . . . . ?
C31B N3B C24B O22B -0.9(9) . . . . ?
C31B N3B C24B O21B -178.4(5) . . . . ?
C23B O21B C24B O22B 9.4(9) . . . . ?
C23B O21B C24B N3B -173.1(5) . . . . ?
C24B N3B C31B C32B 161.4(6) . . . . ?
C24B N3B C31B C33B -73.1(8) . . . . ?
C34B O31B C33B C31B 174.8(6) . . . . ?
N3B C31B C33B O31B -69.4(7) . . . . ?
C32B C31B C33B O31B 54.0(8) . . . . ?
C41B N4B C34B O32B 2.0(13) . . . . ?
C41B N4B C34B O31B -177.0(7) . . . . ?
C33B O31B C34B O32B -5.8(11) . . . . ?
C33B O31B C34B N4B 173.2(6) . . . . ?
C34B N4B C41B CD2B 105(2) . . . . ?
C34B N4B C41B C43B -141.2(11) . . . . ?
C34B N4B C41B CD1B 73(3) . . . . ?
N4B C41B C43B OD1B -65(2) . . . . ?
CD1B C41B C43B OD1B 77(3) . . . . ?
CD2B C41B C43B OD2B 76(3) . . . . ?
N4B C41B C43B OD2B -35(3) . . . . ?
